data_1566913
loop_
_publ_author_name
'Kirk, Ryan M.'
'Hill, Anthony'

_publ_section_title
;
 Arsolyl-Supported Intermetallic Dative Bonding
;
_journal_name_full 'Chemical Science'
_journal_paper_doi 10.1039/D2SC01200F
_journal_year 2022
_chemical_formula_moiety 'C23 H12 As Co F10 O3 Pt'
_chemical_formula_sum 'C23 H12 As Co F10 O3 Pt'
_chemical_formula_weight 855.27
_chemical_properties_physical Air-sensitive
_space_group_crystal_system orthorhombic
_space_group_IT_number 19
_space_group_name_Hall 'P 2ac 2ab'
_space_group_name_H-M_alt 'P 21 21 21'
_atom_sites_solution_hydrogens geom
_atom_sites_solution_primary dual
_audit_creation_date 2021-06-19
_audit_creation_method
;
Olex2 1.2
(compiled 2018.05.29 svn.r3508 for OlexSys, GUI svn.r5506)
;
_audit_update_record
;
2021-12-24 deposited with the CCDC.	2022-05-04 downloaded from the CCDC.
;
_cell_angle_alpha 90
_cell_angle_beta 90
_cell_angle_gamma 90
_cell_formula_units_Z 4
_cell_length_a 9.18910(10)
_cell_length_b 12.75590(10)
_cell_length_c 21.0227(2)
_cell_measurement_reflns_used 6805
_cell_measurement_temperature 150.00(10)
_cell_measurement_theta_max 73.7250
_cell_measurement_theta_min 5.9050
_cell_volume 2464.18(4)
_computing_cell_refinement 'CrysAlisPro 1.171.40.82a (Rigaku OD, 2020)'
_computing_data_collection 'CrysAlisPro 1.171.40.82a (Rigaku OD, 2020)'
_computing_data_reduction 'CrysAlisPro 1.171.40.82a (Rigaku OD, 2020)'
_computing_molecular_graphics 'Olex2 (Dolomanov et al., 2009)'
_computing_publication_material 'Olex2 (Dolomanov et al., 2009)'
_computing_structure_refinement 'ShelXL (Sheldrick, 2015)'
_computing_structure_solution 'ShelXT (Sheldrick, 2015)'
_diffrn_ambient_environment N~2~
_diffrn_ambient_temperature 150.00(10)
_diffrn_detector 'CCD plate'
_diffrn_detector_area_resol_mean 8.1297
_diffrn_detector_type EosS2
_diffrn_measured_fraction_theta_full 1.000
_diffrn_measured_fraction_theta_max 0.995
_diffrn_measurement_details
;
List of Runs (angles in degrees, time in seconds):

  # Type    Start    End  Width  t~exp~   \w     \q     \k     \f   Frames
#--------------------------------------------------------------------------
  1  \w     32.00 104.00   1.00    1.00    --   36.98  57.00  30.00   72
  2  \w     36.00  74.00   1.00    1.00    --   36.98 -99.00  90.00   38
  3  \w     26.00  87.00   1.00    1.00    --   36.98  38.00  90.00   61
  4  \w    -22.00  35.00   1.00    1.00    --   36.98 -38.00  90.00   57
  5  \w    103.00 147.00   1.00    4.00    --  111.00  77.00  30.00   44
  6  \w     74.00 125.00   1.00    4.00    --  111.00 -50.00-180.00   51
  7  \w    109.00 137.00   1.00    4.00    --  111.00 -77.00 -60.00   28
  8  \w     93.00 175.00   1.00    4.00    --  111.00  38.00-180.00   82
  9  \w     41.00 109.00   1.00    4.00    --  111.00-111.00  30.00   68
 10  \w     66.00 101.00   1.00    4.00    --  111.00-111.00   0.00   35
 11  \w     96.00 145.00   1.00    4.00    --  111.00  50.00 120.00   49
 12  \w    114.00 160.00   1.00    4.00    --  111.00 111.00-150.00   46
 13  \w     79.00 120.00   1.00    4.00    --  111.00 -50.00  30.00   41
 14  \w     50.00  80.00   1.00    4.00    --  111.00 -64.00-180.00   30
 15  \w     63.00  95.00   1.00    4.00    --  111.00 -77.00 -60.00   32
;
_diffrn_measurement_device 'four-circle diffractometer'
_diffrn_measurement_device_type 'SuperNova, Dual, Cu at home/near, EosS2'
_diffrn_measurement_method '\w scans'
_diffrn_orient_matrix_type 'CrysAlisPro convention (1999,Acta A55,543-557)'
_diffrn_orient_matrix_UB_11 -0.0125492000
_diffrn_orient_matrix_UB_12 -0.0990677000
_diffrn_orient_matrix_UB_13 0.0416279000
_diffrn_orient_matrix_UB_21 -0.0016129000
_diffrn_orient_matrix_UB_22 0.0686914000
_diffrn_orient_matrix_UB_23 0.0602847000
_diffrn_orient_matrix_UB_31 -0.1670502000
_diffrn_orient_matrix_UB_32 0.0067559000
_diffrn_orient_matrix_UB_33 -0.0036834000
_diffrn_radiation_monochromator mirror
_diffrn_radiation_probe x-ray
_diffrn_radiation_type CuK\a
_diffrn_radiation_wavelength 1.54184
_diffrn_reflns_av_R_equivalents 0.0233
_diffrn_reflns_av_unetI/netI 0.0328
_diffrn_reflns_Laue_measured_fraction_full 1.000
_diffrn_reflns_Laue_measured_fraction_max 0.995
_diffrn_reflns_limit_h_max 6
_diffrn_reflns_limit_h_min -11
_diffrn_reflns_limit_k_max 14
_diffrn_reflns_limit_k_min -15
_diffrn_reflns_limit_l_max 25
_diffrn_reflns_limit_l_min -26
_diffrn_reflns_number 8725
_diffrn_reflns_point_group_measured_fraction_full 0.939
_diffrn_reflns_point_group_measured_fraction_max 0.920
_diffrn_reflns_theta_full 67.684
_diffrn_reflns_theta_max 73.745
_diffrn_reflns_theta_min 4.054
_diffrn_source 'micro-focus sealed X-ray tube'
_diffrn_source_type 'SuperNova (Cu) X-ray Source'
_exptl_absorpt_coefficient_mu 18.190
_exptl_absorpt_correction_T_max 0.23775
_exptl_absorpt_correction_T_min 0.14128
_exptl_absorpt_correction_type sphere
_exptl_absorpt_process_details
;
CrysAlisPro 1.171.40.82a (Rigaku Oxford Diffraction, 2020)
Spherical absorption correction
using equivalent radius and absorption coefficient.
Empirical absorption correction using spherical harmonics,
implemented in SCALE3 ABSPACK scaling algorithm.
;
_exptl_crystal_colour 'translucent intense orange'
_exptl_crystal_density_diffrn 2.305
_exptl_crystal_description prism
_exptl_crystal_F_000 1608
_exptl_crystal_recrystallization_method 'Re-crystallisation from solvent: diethyl ether'
_exptl_crystal_size_max 0.264
_exptl_crystal_size_mid 0.12
_exptl_crystal_size_min 0.067
_exptl_crystal_size_rad 0.078
_refine_diff_density_max 1.206
_refine_diff_density_min -1.503
_refine_diff_density_rms 0.136
_refine_ls_abs_structure_details
;
 Flack x determined using 1703 quotients [(I+)-(I-)]/[(I+)+(I-)]
 (Parsons, Flack and Wagner, Acta Cryst. B69 (2013) 249-259).
;
_refine_ls_abs_structure_Flack -0.021(4)
_refine_ls_extinction_method none
_refine_ls_goodness_of_fit_ref 1.056
_refine_ls_hydrogen_treatment constr
_refine_ls_matrix_type full
_refine_ls_number_parameters 356
_refine_ls_number_reflns 4597
_refine_ls_number_restraints 0
_refine_ls_restrained_S_all 1.056
_refine_ls_R_factor_all 0.0297
_refine_ls_R_factor_gt 0.0292
_refine_ls_shift/su_max 0.001
_refine_ls_shift/su_mean 0.000
_refine_ls_structure_factor_coef Fsqd
_refine_ls_weighting_details 'w=1/[\s^2^(Fo^2^)+(0.0516P)^2^] where P=(Fo^2^+2Fc^2^)/3'
_refine_ls_weighting_scheme calc
_refine_ls_wR_factor_gt 0.0710
_refine_ls_wR_factor_ref 0.0714
_reflns_Friedel_coverage 0.628
_reflns_Friedel_fraction_full 0.859
_reflns_Friedel_fraction_max 0.820
_reflns_number_gt 4529
_reflns_number_total 4597
_reflns_threshold_expression 'I > 2\s(I)'
_cod_data_source_file d2sc01200f2.cif
_cod_data_source_block rmk_209_f_scale
_cod_database_code 1566913
_shelx_shelxl_version_number 2018/3
_chemical_oxdiff_formula C23H12As1Co1O3Pt1F10
_chemical_oxdiff_usercomment 'Et2O evap at -30'
_shelx_space_group_comment
;
The symmetry employed for this shelxl refinement is uniquely defined
by the following loop, which should always be used as a source of
symmetry information in preference to the above space-group names.
They are only intended as comments.
;
_shelx_estimated_absorpt_t_max 0.375
_shelx_estimated_absorpt_t_min 0.086
_reflns_odcompleteness_completeness 99.88
_reflns_odcompleteness_iscentric 1
_reflns_odcompleteness_theta 66.97
_olex2_refinement_description
;
1. Fixed Uiso
 At 1.5 times of:
  All C(H,H,H) groups
2.a Idealised Me refined as rotating group:
 C8(H8A,H8B,H8C), C11(H11A,H11B,H11C), C9(H9A,H9B,H9C), C10(H10A,H10B,H10C)
;
_ins_header
;
TITL RMK_209_F_scale in P2(1)2(1)2(1) 
REM P2(1)2(1)2(1) (#19 in standard setting)
CELL 1.54184   9.189136  12.755857  21.022699  90.0000  90.0000  90.0000
ZERR    4.00   0.000063   0.000092   0.000160   0.0000   0.0000   0.0000
LATT -1
SYMM -x+1/2,-y, z+1/2 
SYMM -x, y+1/2,-z+1/2 
SYMM  x+1/2,-y+1/2,-z 
SFAC C H O F Co As Pt
UNIT 92.00 48.00 12.00 40.00 4.00 4.00 4.00
TREF
HKLF 4
END
;
_olex2_submission_special_instructions 'No special instructions were received'
_oxdiff_exptl_absorpt_empirical_details
;
Empirical correction (ABSPACK) includes:
- Absorption correction using spherical harmonics
- Frame scaling
;
_oxdiff_exptl_absorpt_empirical_full_max 2.195
_oxdiff_exptl_absorpt_empirical_full_min 0.663

loop_
_space_group_symop_operation_xyz
'x, y, z'
'-x+1/2, -y, z+1/2'
'-x, y+1/2, -z+1/2'
'x+1/2, -y+1/2, -z'

loop_
_atom_site_label
_atom_site_type_symbol
_atom_site_fract_x
_atom_site_fract_y
_atom_site_fract_z
_atom_site_U_iso_or_equiv
_atom_site_adp_type
_atom_site_occupancy
_atom_site_site_symmetry_order
_atom_site_calc_flag
_atom_site_refinement_flags_posn
_atom_site_refinement_flags_adp
_atom_site_refinement_flags_occupancy
_atom_site_disorder_assembly
_atom_site_disorder_group
Pt1 Pt 0.59211(3) 0.55756(2) 0.42209(2) 0.02485(9) Uani 1 1 d . . . . .
As1 As 0.80561(8) 0.65835(6) 0.37847(3) 0.02560(16) Uani 1 1 d . . . . .
Co1 Co 0.72422(12) 0.53652(8) 0.29245(5) 0.0250(2) Uani 1 1 d . . . . .
F4 F 0.4331(5) 0.9548(4) 0.4768(3) 0.0428(11) Uani 1 1 d . . . . .
F10 F 0.4315(5) 0.6194(4) 0.5544(2) 0.0370(10) Uani 1 1 d . . . . .
F5 F 0.6050(6) 0.7864(4) 0.4865(2) 0.0381(9) Uani 1 1 d . . . . .
F6 F 0.3876(6) 0.3614(4) 0.3940(2) 0.0404(10) Uani 1 1 d . . . . .
F9 F 0.2086(6) 0.5323(4) 0.6167(2) 0.0437(11) Uani 1 1 d . . . . .
F1 F 0.3062(5) 0.6080(4) 0.3386(2) 0.0402(10) Uani 1 1 d . . . . .
F8 F 0.0735(6) 0.3578(4) 0.5694(2) 0.0469(11) Uani 1 1 d . . . . .
F3 F 0.2013(6) 0.9550(4) 0.3973(3) 0.0513(13) Uani 1 1 d . . . . .
F7 F 0.1621(6) 0.2773(4) 0.4562(2) 0.0425(11) Uani 1 1 d . . . . .
F2 F 0.1345(6) 0.7773(5) 0.3301(3) 0.0487(12) Uani 1 1 d . . . . .
O3 O 0.7551(8) 0.3561(5) 0.4479(4) 0.0522(17) Uani 1 1 d . . . . .
O1 O 0.4519(7) 0.5506(8) 0.2225(3) 0.0590(19) Uani 1 1 d . . . . .
C18 C 0.4183(8) 0.4934(5) 0.4718(3) 0.0270(12) Uani 1 1 d . . . . .
C23 C 0.3705(8) 0.5330(5) 0.5290(3) 0.0277(13) Uani 1 1 d . . . . .
C6 C 0.9440(8) 0.5735(5) 0.2703(3) 0.0307(14) Uani 1 1 d . . . . .
C17 C 0.4890(8) 0.7810(6) 0.4468(3) 0.0286(13) Uani 1 1 d . . . . .
C8 C 0.6469(9) 0.7816(6) 0.2766(4) 0.0330(15) Uani 1 1 d . . . . .
H8A H 0.575305 0.785361 0.309726 0.049 Uiso 1 1 calc GR . . . .
H8B H 0.600138 0.765302 0.236960 0.049 Uiso 1 1 calc GR . . . .
H8C H 0.695878 0.847838 0.273036 0.049 Uiso 1 1 calc GR . . . .
C2 C 0.7245(10) 0.3986(6) 0.2946(4) 0.0357(16) Uani 1 1 d . . . . .
O2 O 0.7228(10) 0.3079(5) 0.2961(4) 0.0561(18) Uani 1 1 d . . . . .
C22 C 0.2544(9) 0.4892(6) 0.5620(3) 0.0306(14) Uani 1 1 d . . . . .
C14 C 0.2526(8) 0.7794(7) 0.3684(4) 0.0352(16) Uani 1 1 d . . . . .
C5 C 0.8502(8) 0.6535(6) 0.2466(3) 0.0299(14) Uani 1 1 d . . . . .
C13 C 0.3422(8) 0.6922(6) 0.3741(3) 0.0292(14) Uani 1 1 d . . . . .
C3 C 0.6962(8) 0.4325(7) 0.4378(4) 0.0353(15) Uani 1 1 d . . . . .
C21 C 0.1863(8) 0.4011(6) 0.5383(4) 0.0329(14) Uani 1 1 d . . . . .
C19 C 0.3474(8) 0.4062(6) 0.4495(3) 0.0278(13) Uani 1 1 d . . . . .
C4 C 0.7556(8) 0.6977(5) 0.2922(4) 0.0281(13) Uani 1 1 d . . . . .
C16 C 0.4019(9) 0.8686(5) 0.4423(4) 0.0322(14) Uani 1 1 d . . . . .
C7 C 0.9257(7) 0.5548(6) 0.3367(3) 0.0293(13) Uani 1 1 d . . . . .
C12 C 0.4661(8) 0.6894(6) 0.4119(3) 0.0282(13) Uani 1 1 d . . . . .
C1 C 0.5566(9) 0.5438(6) 0.2512(4) 0.0361(16) Uani 1 1 d . . . . .
C15 C 0.2836(9) 0.8687(6) 0.4029(4) 0.0348(15) Uani 1 1 d . . . . .
C11 C 1.0165(9) 0.4772(8) 0.3727(4) 0.0428(19) Uani 1 1 d . . . . .
H11A H 1.116644 0.484607 0.360444 0.064 Uiso 1 1 calc GR . . . .
H11B H 0.983984 0.407470 0.363222 0.064 Uiso 1 1 calc GR . . . .
H11C H 1.007141 0.490017 0.417532 0.064 Uiso 1 1 calc GR . . . .
C20 C 0.2318(8) 0.3609(6) 0.4812(3) 0.0318(14) Uani 1 1 d . . . . .
C9 C 0.8537(10) 0.6874(7) 0.1781(4) 0.0405(17) Uani 1 1 d . . . . .
H9A H 0.816501 0.632034 0.151808 0.061 Uiso 1 1 calc GR . . . .
H9B H 0.952106 0.702835 0.166017 0.061 Uiso 1 1 calc GR . . . .
H9C H 0.794710 0.748891 0.172843 0.061 Uiso 1 1 calc GR . . . .
C10 C 1.0530(9) 0.5171(7) 0.2298(4) 0.0396(17) Uani 1 1 d . . . . .
H10A H 1.069374 0.448201 0.246684 0.059 Uiso 1 1 calc GR . . . .
H10B H 1.142896 0.555441 0.229541 0.059 Uiso 1 1 calc GR . . . .
H10C H 1.016497 0.511570 0.187118 0.059 Uiso 1 1 calc GR . . . .

loop_
_atom_site_aniso_label
_atom_site_aniso_U_11
_atom_site_aniso_U_22
_atom_site_aniso_U_33
_atom_site_aniso_U_23
_atom_site_aniso_U_13
_atom_site_aniso_U_12
Pt1 0.02831(14) 0.02169(13) 0.02456(13) 0.00075(9) 0.00246(10) -0.00002(10)
As1 0.0266(3) 0.0244(3) 0.0258(3) -0.0007(3) -0.0008(3) -0.0016(3)
Co1 0.0274(5) 0.0212(5) 0.0264(5) -0.0014(4) 0.0018(4) -0.0028(4)
F4 0.041(2) 0.0260(19) 0.061(3) -0.009(2) 0.008(2) -0.0006(19)
F10 0.046(2) 0.033(2) 0.0324(19) -0.0079(16) 0.0024(19) -0.004(2)
F5 0.039(2) 0.034(2) 0.041(2) -0.0076(18) -0.008(2) -0.001(2)
F6 0.055(3) 0.036(2) 0.0301(19) -0.0096(17) 0.010(2) -0.011(2)
F9 0.050(3) 0.055(3) 0.0260(19) -0.002(2) 0.0124(19) 0.007(2)
F1 0.038(2) 0.044(2) 0.038(2) -0.011(2) -0.0057(19) -0.008(2)
F8 0.041(2) 0.053(3) 0.047(3) 0.019(2) 0.013(2) -0.007(2)
F3 0.043(2) 0.036(2) 0.075(3) 0.018(2) 0.009(2) 0.013(2)
F7 0.053(3) 0.036(2) 0.038(2) 0.0027(19) -0.008(2) -0.017(2)
F2 0.032(2) 0.067(3) 0.047(3) 0.011(3) -0.013(2) 0.003(2)
O3 0.060(4) 0.026(3) 0.071(4) 0.017(3) 0.014(3) 0.014(3)
O1 0.039(3) 0.084(5) 0.054(4) -0.016(4) -0.017(3) -0.006(4)
C18 0.033(3) 0.027(3) 0.021(3) 0.004(2) -0.002(3) 0.001(3)
C23 0.031(3) 0.023(3) 0.029(3) 0.001(2) -0.001(2) -0.001(2)
C6 0.035(3) 0.025(3) 0.033(3) -0.001(3) 0.000(3) -0.004(3)
C17 0.030(3) 0.028(3) 0.028(3) 0.001(3) 0.004(3) 0.000(3)
C8 0.034(3) 0.026(3) 0.038(4) 0.006(3) 0.002(3) 0.005(3)
C2 0.046(4) 0.028(3) 0.033(3) -0.003(3) 0.002(3) -0.002(3)
O2 0.081(5) 0.023(3) 0.064(4) -0.005(3) 0.010(4) -0.005(3)
C22 0.037(4) 0.035(3) 0.020(3) 0.004(3) 0.007(3) 0.006(3)
C14 0.028(3) 0.045(4) 0.033(3) 0.010(3) 0.000(3) -0.001(3)
C5 0.029(3) 0.028(3) 0.032(3) -0.002(3) 0.006(3) -0.010(3)
C13 0.028(3) 0.033(3) 0.026(3) 0.000(3) 0.001(3) -0.006(3)
C3 0.030(3) 0.039(4) 0.037(3) 0.003(3) 0.012(3) -0.003(3)
C21 0.030(3) 0.037(3) 0.032(3) 0.013(3) 0.005(3) -0.003(3)
C19 0.037(3) 0.025(3) 0.021(3) 0.003(2) 0.001(3) -0.001(3)
C4 0.028(3) 0.021(3) 0.035(3) 0.000(2) 0.000(3) -0.006(2)
C16 0.037(3) 0.021(3) 0.038(3) 0.001(3) 0.009(3) -0.005(3)
C7 0.023(3) 0.031(3) 0.033(3) 0.004(3) 0.001(2) 0.004(3)
C12 0.025(3) 0.032(3) 0.027(3) 0.001(3) 0.004(2) -0.003(3)
C1 0.043(4) 0.033(4) 0.032(3) -0.004(3) -0.001(3) -0.010(3)
C15 0.031(3) 0.032(3) 0.041(4) 0.011(3) 0.006(3) 0.002(3)
C11 0.031(3) 0.053(5) 0.045(4) 0.017(4) 0.003(3) 0.012(4)
C20 0.033(3) 0.030(3) 0.032(3) 0.008(3) -0.003(3) -0.008(3)
C9 0.045(4) 0.037(4) 0.040(4) 0.007(3) 0.005(3) -0.004(3)
C10 0.032(4) 0.046(4) 0.041(4) -0.003(3) 0.008(3) 0.004(3)

loop_
_atom_type_symbol
_atom_type_description
_atom_type_scat_dispersion_real
_atom_type_scat_dispersion_imag
_atom_type_scat_source
C C 0.0181 0.0091 'International Tables Vol C Tables 4.2.6.8 and 6.1.1.4'
H H 0.0000 0.0000 'International Tables Vol C Tables 4.2.6.8 and 6.1.1.4'
As As -0.9300 1.0051 'International Tables Vol C Tables 4.2.6.8 and 6.1.1.4'
Co Co -2.3653 3.6143 'International Tables Vol C Tables 4.2.6.8 and 6.1.1.4'
F F 0.0727 0.0534 'International Tables Vol C Tables 4.2.6.8 and 6.1.1.4'
O O 0.0492 0.0322 'International Tables Vol C Tables 4.2.6.8 and 6.1.1.4'
Pt Pt -4.5932 6.9264 'International Tables Vol C Tables 4.2.6.8 and 6.1.1.4'

loop_
_exptl_crystal_face_index_h
_exptl_crystal_face_index_k
_exptl_crystal_face_index_l
_exptl_crystal_face_perp_dist
0 4 12 0.0644
6 0 1 0.1362
-6 0 -1 0.1105
0 -4 -12 0.0552
0 -7 6 0.0336
0 7 -6 0.0336

loop_
_geom_angle_atom_site_label_1
_geom_angle_atom_site_label_2
_geom_angle_atom_site_label_3
_geom_angle
_geom_angle_site_symmetry_1
_geom_angle_site_symmetry_3
_geom_angle_publ_flag
As1 Pt1 Co1 53.04(3) . . ?
C18 Pt1 As1 169.56(19) . . ?
C18 Pt1 Co1 137.26(19) . . ?
C3 Pt1 As1 95.8(2) . . ?
C3 Pt1 Co1 83.0(2) . . ?
C3 Pt1 C18 88.2(3) . . ?
C3 Pt1 C12 174.6(3) . . ?
C12 Pt1 As1 89.03(19) . . ?
C12 Pt1 Co1 101.95(19) . . ?
C12 Pt1 C18 86.6(3) . . ?
Co1 As1 Pt1 73.32(3) . . ?
C4 As1 Pt1 106.8(2) . . ?
C4 As1 Co1 54.02(19) . . ?
C7 As1 Pt1 105.2(2) . . ?
C7 As1 Co1 54.3(2) . . ?
C7 As1 C4 83.5(3) . . ?
As1 Co1 Pt1 53.64(3) . . ?
C6 Co1 Pt1 124.3(2) . . ?
C6 Co1 As1 74.7(2) . . ?
C2 Co1 Pt1 93.8(3) . . ?
C2 Co1 As1 127.1(3) . . ?
C2 Co1 C6 103.0(4) . . ?
C2 Co1 C5 135.6(4) . . ?
C2 Co1 C4 171.8(4) . . ?
C2 Co1 C7 95.7(4) . . ?
C2 Co1 C1 93.8(4) . . ?
C5 Co1 Pt1 124.8(2) . . ?
C5 Co1 As1 74.2(2) . . ?
C5 Co1 C6 39.3(3) . . ?
C4 Co1 Pt1 88.3(2) . . ?
C4 Co1 As1 49.1(2) . . ?
C4 Co1 C6 69.4(3) . . ?
C4 Co1 C5 39.3(3) . . ?
C4 Co1 C7 76.5(3) . . ?
C7 Co1 Pt1 86.78(19) . . ?
C7 Co1 As1 48.8(2) . . ?
C7 Co1 C6 39.6(3) . . ?
C7 Co1 C5 68.9(3) . . ?
C1 Co1 Pt1 95.1(2) . . ?
C1 Co1 As1 125.6(3) . . ?
C1 Co1 C6 135.1(3) . . ?
C1 Co1 C5 102.4(3) . . ?
C1 Co1 C4 93.8(3) . . ?
C1 Co1 C7 170.2(3) . . ?
C23 C18 Pt1 122.7(5) . . ?
C19 C18 Pt1 120.8(5) . . ?
C19 C18 C23 116.4(7) . . ?
F10 C23 C18 120.9(6) . . ?
F10 C23 C22 116.8(6) . . ?
C18 C23 C22 122.3(7) . . ?
C5 C6 Co1 70.2(4) . . ?
C5 C6 C10 123.3(7) . . ?
C7 C6 Co1 68.7(4) . . ?
C7 C6 C5 112.9(6) . . ?
C7 C6 C10 123.8(7) . . ?
C10 C6 Co1 130.8(5) . . ?
F5 C17 C16 117.2(7) . . ?
F5 C17 C12 119.0(6) . . ?
C16 C17 C12 123.7(7) . . ?
O2 C2 Co1 179.1(9) . . ?
F9 C22 C23 120.2(7) . . ?
F9 C22 C21 120.1(7) . . ?
C21 C22 C23 119.6(6) . . ?
F2 C14 C13 120.7(8) . . ?
F2 C14 C15 119.7(8) . . ?
C15 C14 C13 119.5(7) . . ?
C6 C5 Co1 70.6(4) . . ?
C6 C5 C9 121.8(7) . . ?
C4 C5 Co1 68.7(4) . . ?
C4 C5 C6 114.9(7) . . ?
C4 C5 C9 123.3(7) . . ?
C9 C5 Co1 130.5(5) . . ?
F1 C13 C14 116.4(7) . . ?
F1 C13 C12 119.8(7) . . ?
C12 C13 C14 123.8(7) . . ?
O3 C3 Pt1 178.0(7) . . ?
F8 C21 C22 120.6(7) . . ?
F8 C21 C20 120.5(7) . . ?
C20 C21 C22 118.9(7) . . ?
F6 C19 C18 120.5(6) . . ?
F6 C19 C20 116.8(6) . . ?
C18 C19 C20 122.7(7) . . ?
As1 C4 Co1 76.9(2) . . ?
C8 C4 As1 123.2(5) . . ?
C8 C4 Co1 128.0(5) . . ?
C5 C4 As1 112.7(5) . . ?
C5 C4 Co1 72.1(4) . . ?
C5 C4 C8 123.2(7) . . ?
F4 C16 C17 120.1(7) . . ?
F4 C16 C15 119.7(7) . . ?
C15 C16 C17 120.2(7) . . ?
As1 C7 Co1 76.8(2) . . ?
C6 C7 As1 113.5(5) . . ?
C6 C7 Co1 71.8(4) . . ?
C6 C7 C11 122.6(7) . . ?
C11 C7 As1 122.7(5) . . ?
C11 C7 Co1 130.2(6) . . ?
C17 C12 Pt1 123.1(5) . . ?
C13 C12 Pt1 122.9(5) . . ?
C13 C12 C17 113.8(7) . . ?
O1 C1 Co1 177.0(8) . . ?
F3 C15 C14 120.9(7) . . ?
F3 C15 C16 120.2(8) . . ?
C16 C15 C14 118.9(7) . . ?
F7 C20 C21 119.4(7) . . ?
F7 C20 C19 120.5(7) . . ?
C21 C20 C19 120.1(7) . . ?

loop_
_geom_bond_atom_site_label_1
_geom_bond_atom_site_label_2
_geom_bond_distance
_geom_bond_site_symmetry_2
_geom_bond_publ_flag
Pt1 As1 2.5184(8) . ?
Pt1 Co1 2.9956(11) . ?
Pt1 C18 2.077(7) . ?
Pt1 C3 1.890(8) . ?
Pt1 C12 2.053(7) . ?
As1 Co1 2.4989(13) . ?
As1 C4 1.938(7) . ?
As1 C7 1.932(7) . ?
Co1 C6 2.126(7) . ?
Co1 C2 1.759(8) . ?
Co1 C5 2.120(7) . ?
Co1 C4 2.076(7) . ?
Co1 C7 2.085(7) . ?
Co1 C1 1.770(8) . ?
F4 C16 1.347(8) . ?
F10 C23 1.347(8) . ?
F5 C17 1.356(9) . ?
F6 C19 1.352(8) . ?
F9 C22 1.342(8) . ?
F1 C13 1.349(9) . ?
F8 C21 1.344(8) . ?
F3 C15 1.341(9) . ?
F7 C20 1.351(9) . ?
F2 C14 1.352(9) . ?
O3 C3 1.134(11) . ?
O1 C1 1.139(11) . ?
C18 C23 1.375(9) . ?
C18 C19 1.372(10) . ?
C23 C22 1.391(10) . ?
C6 C5 1.427(11) . ?
C6 C7 1.426(9) . ?
C6 C10 1.499(10) . ?
C17 C16 1.378(10) . ?
C17 C12 1.395(10) . ?
C8 C4 1.500(10) . ?
C2 O2 1.159(11) . ?
C22 C21 1.379(11) . ?
C14 C13 1.389(11) . ?
C14 C15 1.380(12) . ?
C5 C4 1.410(10) . ?
C5 C9 1.504(10) . ?
C13 C12 1.389(10) . ?
C21 C20 1.371(11) . ?
C19 C20 1.379(10) . ?
C16 C15 1.366(12) . ?
C7 C11 1.500(10) . ?

loop_
_exptl_oxdiff_crystal_face_indexfrac_h
_exptl_oxdiff_crystal_face_indexfrac_k
_exptl_oxdiff_crystal_face_indexfrac_l
_exptl_oxdiff_crystal_face_x
_exptl_oxdiff_crystal_face_y
_exptl_oxdiff_crystal_face_z
-0.1678 3.8027 12.1101 0.1295 0.9915 0.0091
5.9454 -0.3081 1.1099 0.0021 0.0362 -0.9993
-5.9432 0.2841 -1.1860 -0.0029 -0.0424 0.9991
0.1678 -3.8027 -12.1101 -0.1295 -0.9915 -0.0091
0.4970 -7.3263 6.2458 0.9796 -0.1275 -0.1555
-0.4970 7.3263 -6.2458 -0.9796 0.1275 0.1555
